data_4323657
loop_
_publ_author_name
'Achim M\"uller'
'Roberta Sessoli'
'Erich Krickemeyer'
'Hartmut B\"ogge'
'Jochen Meyer'
'Dante Gatteschi'
'Luca Pardi'
'J\"org Westphal'
'Kai Hovemeier'
'Ralf Rohlfing'
'Joachim D\"oring'
'Frank Hellweg'
'Christian Beugholt'
'Marc Schmidtmann'

_publ_section_title
;
 Polyoxovanadates: High-Nuclearity Spin Clusters with Interesting
 Host-Guest Systems and Different Electron Populations. Synthesis, Spin
 Organization, Magnetochemistry, and Spectroscopic Studies
;
_journal_name_full 'Inorganic Chemistry'
_journal_page_first 5239
_journal_page_last 5250
_journal_paper_doi 10.1021/ic9703641
_journal_volume 36
_journal_year 1997
_chemical_formula_sum 'Cs11 H27 O54 S V18'
_chemical_formula_weight 3302.21
_chemical_name_systematic
; 
 ? 
;
_space_group_IT_number 60
_symmetry_cell_setting orthorhombic
_symmetry_space_group_name_Hall '-P 2n 2ab'
_symmetry_space_group_name_H-M 'P b c n'
_atom_sites_solution_hydrogens geom
_atom_sites_solution_primary direct
_atom_sites_solution_secondary difmap
_audit_creation_method SHELXL
_cell_angle_alpha 90.00
_cell_angle_beta 90.00
_cell_angle_gamma 90.00
_cell_formula_units_Z 4
_cell_length_a 17.090(4)
_cell_length_b 17.443(4)
_cell_length_c 22.697(5)
_cell_measurement_reflns_used 30
_cell_measurement_temperature 293(2)
_cell_measurement_theta_max 15
_cell_measurement_theta_min 5
_cell_volume 6766(3)
_computing_structure_refinement 'SHELXL-93 (Sheldrick, 1993)'
_computing_structure_solution 'SHELXS-86 (Sheldrick, 1990)'
_diffrn_ambient_temperature 294(2)
_diffrn_radiation_monochromator graphite
_diffrn_radiation_source 'fine-focus sealed tube'
_diffrn_radiation_type MoK\a
_diffrn_radiation_wavelength 0.71073
_diffrn_reflns_av_R_equivalents 0.0491
_diffrn_reflns_av_sigmaI/netI 0.0780
_diffrn_reflns_limit_h_max 20
_diffrn_reflns_limit_h_min 0
_diffrn_reflns_limit_k_max 20
_diffrn_reflns_limit_k_min 0
_diffrn_reflns_limit_l_max 27
_diffrn_reflns_limit_l_min -7
_diffrn_reflns_number 6810
_diffrn_reflns_theta_max 25.05
_diffrn_reflns_theta_min 2.15
_diffrn_standards_decay_% 10
_diffrn_standards_interval_count 100
_diffrn_standards_number 3
_exptl_absorpt_coefficient_mu 8.317
_exptl_absorpt_correction_T_max 0.314
_exptl_absorpt_correction_T_min 0.254
_exptl_absorpt_correction_type semi-empirical
_exptl_crystal_density_diffrn 3.242
_exptl_crystal_F_000 5976
_exptl_crystal_size_max 0.15
_exptl_crystal_size_mid 0.15
_exptl_crystal_size_min 0.1
_refine_diff_density_max 2.312
_refine_diff_density_min -1.495
_refine_diff_density_rms .306
_refine_ls_extinction_method none
_refine_ls_goodness_of_fit_all 1.132
_refine_ls_goodness_of_fit_obs 1.240
_refine_ls_matrix_type full
_refine_ls_number_parameters 377
_refine_ls_number_reflns 5975
_refine_ls_number_restraints 0
_refine_ls_restrained_S_all 1.140
_refine_ls_restrained_S_obs 1.240
_refine_ls_R_factor_all 0.1172
_refine_ls_R_factor_obs 0.0722
_refine_ls_shift/esd_max -0.046
_refine_ls_shift/esd_mean 0.001
_refine_ls_structure_factor_coef Fsqd
_refine_ls_weighting_details 'w=1/[\s^2^(Fo^2^)+(0.1000P)^2^+10.0000P] where P=(Fo^2^+2Fc^2^)/3'
_refine_ls_weighting_scheme calc
_refine_ls_wR_factor_all 0.2084
_refine_ls_wR_factor_obs 0.1779
_reflns_number_observed 3793
_reflns_number_total 5992
_reflns_observed_criterion >2sigma(I)
_cod_data_source_file ic9703641_10.cif
_cod_data_source_block csvos_4
_cod_depositor_comments
;
The following automatic conversions were performed:

'_refine_ls_weighting_scheme' value 'calc
w=1/[\s^2^(Fo^2^)+(0.1000P)^2^+10.0000P] where P=(Fo^2^+2Fc^2^)/3'
was changed to 'calc'. New tag '_refine_ls_weighting_details' was
created. The value of the new tag was set to
'w=1/[\s^2^(Fo^2^)+(0.1000P)^2^+10.0000P] where P=(Fo^2^+2Fc^2^)/3'.

Automatic conversion script
Id: cif_fix_values 3143 2015-03-26 13:38:13Z robertas 
;
_cod_original_cell_volume 6766.0(27)
_cod_original_formula_sum 'H27 Cs11 O54 S V18'
_cod_database_code 4323657

loop_
_symmetry_equiv_pos_as_xyz
'x, y, z'
'-x+1/2, -y+1/2, z+1/2'
'-x, y, -z+1/2'
'x+1/2, -y+1/2, -z'
'-x, -y, -z'
'x-1/2, y-1/2, -z-1/2'
'x, -y, z-1/2'
'-x-1/2, y-1/2, z'

loop_
_atom_site_aniso_label
_atom_site_aniso_U_11
_atom_site_aniso_U_22
_atom_site_aniso_U_33
_atom_site_aniso_U_23
_atom_site_aniso_U_13
_atom_site_aniso_U_12
Cs1 0.0347(6) 0.0387(7) 0.0575(8) -0.0076(6) -0.0013(6) 0.0061(5)
Cs2 0.0431(7) 0.0400(7) 0.0765(10) 0.0110(7) 0.0141(7) 0.0139(6)
Cs3 0.0416(7) 0.0427(7) 0.0444(7) 0.0051(6) 0.0058(6) 0.0157(6)
Cs4 0.0616(8) 0.0550(8) 0.0333(6) 0.0102(6) 0.0067(6) 0.0030(7)
Cs5 0.0558(9) 0.0673(10) 0.0631(9) 0.0019(8) -0.0303(8) -0.0028(8)
Cs6 0.063(2) 0.070(2) 0.070(2) -0.030(2) 0.018(2) -0.011(2)
O6CS 0.063(2) 0.070(2) 0.070(2) -0.030(2) 0.018(2) -0.011(2)
V1 0.0205(14) 0.0284(15) 0.0287(15) -0.0002(12) 0.0009(12) 0.0000(12)
V2 0.0216(14) 0.0236(14) 0.0260(14) -0.0022(12) 0.0001(12) 0.0009(12)
V3 0.0172(13) 0.0229(14) 0.0270(14) 0.0011(12) 0.0003(12) 0.0010(11)
V4 0.0208(13) 0.0235(14) 0.0278(15) -0.0005(12) 0.0003(12) -0.0006(11)
V5 0.0225(14) 0.0277(15) 0.0242(15) -0.0017(12) -0.0008(11) -0.0001(12)
V6 0.0189(13) 0.0276(14) 0.0231(14) -0.0001(12) -0.0009(11) 0.0021(12)
V7 0.0185(13) 0.0233(14) 0.0254(14) 0.0010(11) -0.0008(11) 0.0009(11)
V8 0.0195(13) 0.0258(14) 0.0270(15) -0.0001(12) -0.0002(11) -0.0025(12)
V9 0.0165(13) 0.0276(15) 0.0270(14) -0.0004(12) -0.0016(11) -0.0002(11)
O1 0.027(6) 0.038(7) 0.053(8) -0.011(6) 0.013(6) 0.001(6)
O2 0.031(6) 0.043(7) 0.024(6) 0.006(5) 0.005(5) 0.018(6)
O3 0.038(7) 0.045(7) 0.030(7) -0.001(6) 0.007(6) -0.003(6)
O4 0.030(7) 0.028(7) 0.050(8) -0.005(6) -0.003(6) -0.007(5)
O5 0.042(7) 0.034(7) 0.027(6) -0.002(5) -0.009(6) -0.006(6)
O6 0.042(7) 0.043(8) 0.034(7) 0.005(6) -0.007(6) 0.003(6)
O7 0.030(6) 0.025(6) 0.040(7) 0.003(5) -0.001(6) 0.002(5)
O8 0.034(7) 0.021(6) 0.037(7) -0.001(5) 0.003(5) -0.001(5)
O9 0.018(6) 0.034(7) 0.044(7) 0.000 0.000 0.000
O10 0.031(6) 0.020(5) 0.028(6) -0.007(5) -0.008(5) 0.005(5)
O11 0.027(6) 0.019(6) 0.030(6) -0.006(5) -0.004(5) 0.006(5)
O12 0.021(6) 0.028(6) 0.026(6) -0.005(5) 0.002(5) -0.005(5)
O13 0.022(6) 0.024(6) 0.030(6) 0.004(5) -0.004(5) -0.001(5)
O14 0.027(6) 0.027(6) 0.025(6) 0.003(5) -0.002(5) -0.004(5)
O15 0.029(6) 0.026(6) 0.022(6) -0.009(5) 0.003(5) 0.004(5)
O16 0.023(6) 0.023(6) 0.034(6) 0.000(5) 0.000(5) 0.005(5)
O17 0.019(6) 0.028(6) 0.018(5) 0.000 0.000 0.000
O18 0.027(6) 0.023(6) 0.027(6) 0.007(5) 0.000(5) 0.008(5)
O19 0.019(6) 0.025(6) 0.034(6) 0.004(5) 0.002(5) 0.003(5)
O20 0.016(5) 0.037(7) 0.030(6) 0.004(5) -0.011(5) 0.009(5)
O21 0.016(5) 0.027(6) 0.027(6) -0.002(5) -0.002(5) 0.004(5)
S1 0.103(9) 0.085(8) 0.067(6) 0.000 0.010(6) 0.000
O22 0.073(11) 0.061(10) 0.031(7) 0.004(7) 0.006(7) 0.001(8)
O23 0.054(9) 0.078(12) 0.057(10) 0.018(9) 0.017(8) 0.027(9)
O24 0.072(12) 0.081(12) 0.067(12) 0.007(10) 0.014(10) 0.017(10)
O25 0.077(20) 0.044(15) 0.005(11) 0.000 0.000 0.000
O26 0.047(17) 0.030(15) 0.091(24) 0.000 0.000 0.000
O27 0.144(42) 0.094(31) 0.080(29) 0.000 0.000 0.000

loop_
_atom_site_label
_atom_site_type_symbol
_atom_site_fract_x
_atom_site_fract_y
_atom_site_fract_z
_atom_site_U_iso_or_equiv
_atom_site_thermal_displace_type
_atom_site_occupancy
_atom_site_calc_flag
_atom_site_refinement_flags
_atom_site_disorder_group
Cs1 Cs 0.38761(7) 0.19848(7) 0.30653(6) 0.0437(3) Uani 1 d . .
Cs2 Cs 0.14022(8) -0.01178(8) 0.30730(7) 0.0532(4) Uani 1 d . .
Cs3 Cs 0.24260(8) 0.08286(7) 0.12506(6) 0.0429(3) Uani 1 d . .
Cs4 Cs 0.50151(9) -0.12103(8) -0.04037(6) 0.0500(4) Uani 1 d . .
Cs5 Cs 0.21560(9) -0.16126(10) 0.04185(7) 0.0621(5) Uani 1 d . .
Cs6 Cs 0.5070(2) -0.4133(2) 0.02604(14) 0.0678(9) Uani 0.50 d P .
O6CS O 0.5070(2) -0.4133(2) 0.02604(14) 0.0678(9) Uani 0.50 d P .
V1 V 0.7019(2) -0.1648(2) 0.17215(13) 0.0259(6) Uani 1 d . .
V2 V 0.5744(2) -0.2192(2) 0.10312(12) 0.0237(6) Uani 1 d . .
V3 V 0.61089(15) -0.0226(2) 0.15796(12) 0.0224(6) Uani 1 d . .
V4 V 0.4686(2) -0.3630(2) 0.19017(13) 0.0240(6) Uani 1 d . .
V5 V 0.4026(2) -0.2453(2) 0.11415(12) 0.0248(6) Uani 1 d . .
V6 V 0.4138(2) -0.0785(2) 0.10941(12) 0.0232(6) Uani 1 d . .
V7 V 0.4557(2) 0.0393(2) 0.19536(12) 0.0224(6) Uani 1 d . .
V8 V 0.3378(2) -0.2997(2) 0.26225(12) 0.0241(6) Uani 1 d . .
V9 V 0.3004(2) -0.1047(2) 0.20742(12) 0.0237(6) Uani 1 d . .
O1 O 0.7886(7) -0.1632(7) 0.1407(6) 0.039(3) Uani 1 d . .
O2 O 0.6052(7) -0.2437(7) 0.0387(5) 0.033(3) Uani 1 d . .
O3 O 0.6572(7) 0.0405(7) 0.1191(5) 0.037(3) Uani 1 d . .
O4 O 0.4579(7) -0.4488(7) 0.1631(6) 0.036(3) Uani 1 d . .
O5 O 0.3582(7) -0.2817(7) 0.0566(5) 0.034(3) Uani 1 d . .
O6 O 0.3785(8) -0.0438(8) 0.0473(5) 0.040(3) Uani 1 d . .
O7 O 0.4349(7) 0.1275(6) 0.1733(5) 0.032(3) Uani 1 d . .
O8 O 0.2680(7) -0.3629(6) 0.2660(5) 0.031(3) Uani 1 d . .
O9 O 0.2128(6) -0.0787(7) 0.1876(5) 0.032(3) Uani 1 d . .
O10 O 0.7117(6) -0.2027(6) 0.2520(5) 0.026(2) Uani 1 d . .
O11 O 0.6479(6) -0.2597(6) 0.1591(5) 0.025(2) Uani 1 d . .
O12 O 0.6230(6) -0.1229(6) 0.1200(5) 0.025(2) Uani 1 d . .
O13 O 0.5009(6) -0.2977(6) 0.1264(5) 0.026(2) Uani 1 d . .
O14 O 0.4772(7) -0.1663(6) 0.0886(5) 0.026(3) Uani 1 d . .
O15 O 0.5034(6) -0.0170(6) 0.1303(5) 0.026(2) Uani 1 d . .
O16 O 0.5630(6) 0.0346(6) 0.2210(5) 0.026(3) Uani 1 d . .
O17 O 0.4327(6) -0.3608(6) 0.2710(4) 0.022(2) Uani 1 d . .
O18 O 0.3712(6) -0.3038(6) 0.1814(5) 0.025(2) Uani 1 d . .
O19 O 0.3445(6) -0.1566(6) 0.1401(5) 0.026(2) Uani 1 d . .
O20 O 0.3686(6) -0.0247(7) 0.1763(5) 0.028(3) Uani 1 d . .
O21 O 0.3152(6) -0.0703(6) 0.2878(5) 0.023(2) Uani 1 d . .
S1 S 0.5000 -0.1683(7) 0.2500 0.085(3) Uani 1 d S .
O22 O 0.3066(9) 0.0815(9) -0.0081(6) 0.055(4) Uani 1 d . .
O23 O 0.1950(9) 0.1038(10) 0.4092(7) 0.063(5) Uani 1 d . .
O24 O 0.3308(10) 0.2463(10) 0.1529(8) 0.073(5) Uani 1 d . .
O25 O 0.3653(17) 0.2524(15) 0.4419(9) 0.042(7) Uani 0.50 d P .
O26 O 0.1524(16) 0.0226(15) 0.0005(15) 0.056(8) Uani 0.50 d P .
O27 O 0.5050(30) -0.3016(25) -0.0816(19) 0.106(15) Uani 0.50 d P .
O28A O -0.0576(19) -0.0986(18) 0.3300(14) 0.062(9) Uiso 0.50 d P .
O28B O 0.4826(35) 0.3216(27) 0.2318(24) 0.131(20) Uiso 0.50 d P .

loop_
_atom_type_symbol
_atom_type_description
_atom_type_scat_dispersion_real
_atom_type_scat_dispersion_imag
_atom_type_scat_source
O O .0106 .0060 'International Tables Vol C Tables 4.2.6.8 and 6.1.1.4'
H H .0000 .0000 'International Tables Vol C Tables 4.2.6.8 and 6.1.1.4'
S S .1246 .1234 'International Tables Vol C Tables 4.2.6.8 and 6.1.1.4'
V V .3005 .5294 'International Tables Vol C Tables 4.2.6.8 and 6.1.1.4'
Cs Cs -.3680 2.1192 'International Tables Vol C Tables 4.2.6.8 and 6.1.1.4'

loop_
_geom_angle_atom_site_label_1
_geom_angle_atom_site_label_2
_geom_angle_atom_site_label_3
_geom_angle
_geom_angle_site_symmetry_1
_geom_angle_site_symmetry_3
_geom_angle_publ_flag
O8 Cs1 O16 81.3(3) 8_665 3_655 ?
O8 Cs1 O28B 121.8(9) 8_665 . ?
O16 Cs1 O28B 112.5(10) 3_655 . ?
O8 Cs1 O1 85.1(3) 8_665 6_566 ?
O16 Cs1 O1 159.5(3) 3_655 6_566 ?
O28B Cs1 O1 87.7(10) . 6_566 ?
O8 Cs1 O28B 140.0(9) 8_665 3_655 ?
O16 Cs1 O28B 112.4(10) 3_655 3_655 ?
O28B Cs1 O28B 18.3(18) . 3_655 ?
O1 Cs1 O28B 87.8(10) 6_566 3_655 ?
O8 Cs1 O25 106.8(6) 8_665 . ?
O16 Cs1 O25 120.0(5) 3_655 . ?
O28B Cs1 O25 111.7(11) . . ?
O1 Cs1 O25 50.2(5) 6_566 . ?
O28B Cs1 O25 98.3(11) 3_655 . ?
O8 Cs1 O7 136.0(3) 8_665 3_655 ?
O16 Cs1 O7 54.7(3) 3_655 3_655 ?
O28B Cs1 O7 81.9(10) . 3_655 ?
O1 Cs1 O7 136.0(3) 6_566 3_655 ?
O28B Cs1 O7 69.8(10) 3_655 3_655 ?
O25 Cs1 O7 94.9(5) . 3_655 ?
O8 Cs1 O3 69.9(3) 8_665 3_655 ?
O16 Cs1 O3 52.4(3) 3_655 3_655 ?
O28B Cs1 O3 161.5(10) . 3_655 ?
O1 Cs1 O3 108.4(3) 6_566 3_655 ?
O28B Cs1 O3 148.5(9) 3_655 3_655 ?
O25 Cs1 O3 74.4(5) . 3_655 ?
O7 Cs1 O3 80.2(3) 3_655 3_655 ?
O8 Cs1 O7 78.8(3) 8_665 . ?
O16 Cs1 O7 53.4(3) 3_655 . ?
O28B Cs1 O7 69.3(10) . . ?
O1 Cs1 O7 138.1(3) 6_566 . ?
O28B Cs1 O7 80.6(10) 3_655 . ?
O25 Cs1 O7 171.2(5) . . ?
O7 Cs1 O7 76.5(3) 3_655 . ?
O3 Cs1 O7 101.9(3) 3_655 . ?
O8 Cs1 O10 48.7(3) 8_665 6_566 ?
O16 Cs1 O10 126.0(3) 3_655 6_566 ?
O28B Cs1 O10 84.8(10) . 6_566 ?
O1 Cs1 O10 49.6(3) 6_566 6_566 ?
O28B Cs1 O10 98.8(9) 3_655 6_566 ?
O25 Cs1 O10 96.3(5) . 6_566 ?
O7 Cs1 O10 165.1(3) 3_655 6_566 ?
O3 Cs1 O10 112.4(3) 3_655 6_566 ?
O7 Cs1 O10 92.5(3) . 6_566 ?
O8 Cs1 O24 64.0(4) 8_665 . ?
O16 Cs1 O24 95.2(3) 3_655 . ?
O28B Cs1 O24 58.8(9) . . ?
O1 Cs1 O24 92.5(4) 6_566 . ?
O28B Cs1 O24 77.1(9) 3_655 . ?
O25 Cs1 O24 142.7(5) . . ?
O7 Cs1 O24 117.0(3) 3_655 . ?
O3 Cs1 O24 127.1(4) 3_655 . ?
O7 Cs1 O24 45.7(3) . . ?
O10 Cs1 O24 49.3(3) 6_566 . ?
O8 Cs1 O27 149.4(8) 8_665 7_556 ?
O16 Cs1 O27 116.5(8) 3_655 7_556 ?
O28B Cs1 O27 76.2(11) . 7_556 ?
O1 Cs1 O27 70.2(8) 6_566 7_556 ?
O28B Cs1 O27 59.1(11) 3_655 7_556 ?
O25 Cs1 O27 43.2(9) . 7_556 ?
O7 Cs1 O27 65.8(8) 3_655 7_556 ?
O3 Cs1 O27 100.3(7) 3_655 7_556 ?
O7 Cs1 O27 131.7(8) . 7_556 ?
O10 Cs1 O27 117.3(8) 6_566 7_556 ?
O24 Cs1 O27 132.6(7) . 7_556 ?
O17 Cs2 O1 173.7(3) 8_665 3_655 ?
O17 Cs2 O8 54.0(3) 8_665 8_665 ?
O1 Cs2 O8 127.4(3) 3_655 8_665 ?
O17 Cs2 O21 128.8(3) 8_665 . ?
O1 Cs2 O21 54.5(3) 3_655 . ?
O8 Cs2 O21 76.0(3) 8_665 . ?
O17 Cs2 O9 104.2(3) 8_665 . ?
O1 Cs2 O9 82.1(3) 3_655 . ?
O8 Cs2 O9 81.8(3) 8_665 . ?
O21 Cs2 O9 53.4(3) . . ?
O17 Cs2 O23 76.7(3) 8_665 . ?
O1 Cs2 O23 98.3(4) 3_655 . ?
O8 Cs2 O23 63.6(3) 8_665 . ?
O21 Cs2 O23 91.6(3) . . ?
O9 Cs2 O23 136.6(3) . . ?
O17 Cs2 O4 52.4(3) 8_665 6_566 ?
O1 Cs2 O4 123.9(3) 3_655 6_566 ?
O8 Cs2 O4 104.4(3) 8_665 6_566 ?
O21 Cs2 O4 176.4(3) . 6_566 ?
O9 Cs2 O4 130.2(3) . 6_566 ?
O23 Cs2 O4 85.5(3) . 6_566 ?
O17 Cs2 O28A 91.0(5) 8_665 . ?
O1 Cs2 O28A 87.6(5) 3_655 . ?
O8 Cs2 O28A 144.9(5) 8_665 . ?
O21 Cs2 O28A 137.5(5) . . ?
O9 Cs2 O28A 108.6(5) . . ?
O23 Cs2 O28A 114.8(6) . . ?
O4 Cs2 O28A 43.0(5) 6_566 . ?
O17 Cs2 O28A 88.3(5) 8_665 3 ?
O1 Cs2 O28A 96.8(5) 3_655 3 ?
O8 Cs2 O28A 105.7(5) 8_665 3 ?
O21 Cs2 O28A 96.3(5) . 3 ?
O9 Cs2 O28A 45.0(5) . 3 ?
O23 Cs2 O28A 164.8(6) . 3 ?
O4 Cs2 O28A 87.1(5) 6_566 3 ?
O28A Cs2 O28A 67.0(9) . 3 ?
O17 Cs2 V1 158.6(2) 8_665 3_655 ?
O1 Cs2 V1 24.9(2) 3_655 3_655 ?
O8 Cs2 V1 105.0(2) 8_665 3_655 ?
O21 Cs2 V1 29.8(2) . 3_655 ?
O9 Cs2 V1 64.9(2) . 3_655 ?
O23 Cs2 V1 98.3(3) . 3_655 ?
O4 Cs2 V1 148.8(2) 6_566 3_655 ?
O28A Cs2 V1 109.8(5) . 3_655 ?
O28A Cs2 V1 94.9(5) 3 3_655 ?
O17 Cs2 V8 30.0(2) 8_665 8_665 ?
O1 Cs2 V8 150.4(2) 3_655 8_665 ?
O8 Cs2 V8 24.4(2) 8_665 8_665 ?
O21 Cs2 V8 100.3(2) . 8_665 ?
O9 Cs2 V8 95.0(2) . 8_665 ?
O23 Cs2 V8 63.9(3) . 8_665 ?
O4 Cs2 V8 80.2(2) 6_566 8_665 ?
O28A Cs2 V8 120.9(5) . 8_665 ?
O28A Cs2 V8 101.8(5) 3 8_665 ?
V1 Cs2 V8 129.27(7) 3_655 8_665 ?
O17 Cs2 V9 119.4(2) 8_665 . ?
O1 Cs2 V9 66.2(2) 3_655 . ?
O8 Cs2 V9 79.7(2) 8_665 . ?
O21 Cs2 V9 29.5(2) . . ?
O9 Cs2 V9 24.0(2) . . ?
O23 Cs2 V9 118.3(3) . . ?
O4 Cs2 V9 154.0(2) 6_566 . ?
O28A Cs2 V9 123.1(5) . . ?
O28A Cs2 V9 67.3(5) 3 . ?
V1 Cs2 V9 44.49(6) 3_655 . ?
V8 Cs2 V9 100.13(7) 8_665 . ?
O18 Cs3 O20 132.9(3) 8_665 . ?
O18 Cs3 O9 106.5(3) 8_665 . ?
O20 Cs3 O9 53.7(3) . . ?
O18 Cs3 O22 128.0(3) 8_665 . ?
O20 Cs3 O22 96.4(4) . . ?
O9 Cs3 O22 117.7(4) . . ?
O18 Cs3 O24 69.5(3) 8_665 . ?
O20 Cs3 O24 97.8(4) . . ?
O9 Cs3 O24 138.8(4) . . ?
O22 Cs3 O24 91.8(4) . . ?
O18 Cs3 O5 53.4(3) 8_665 8_665 ?
O20 Cs3 O5 167.0(3) . 8_665 ?
O9 Cs3 O5 139.0(3) . 8_665 ?
O22 Cs3 O5 75.0(3) . 8_665 ?
O24 Cs3 O5 73.1(4) . 8_665 ?
O18 Cs3 O8 51.8(3) 8_665 8_665 ?
O20 Cs3 O8 81.3(3) . 8_665 ?
O9 Cs3 O8 79.4(3) . 8_665 ?
O22 Cs3 O8 157.1(3) . 8_665 ?
O24 Cs3 O8 66.1(4) . 8_665 ?
O5 Cs3 O8 102.6(3) 8_665 8_665 ?
O18 Cs3 O26 105.1(5) 8_665 . ?
O20 Cs3 O26 116.4(5) . . ?
O9 Cs3 O26 91.4(5) . . ?
O22 Cs3 O26 50.8(6) . . ?
O24 Cs3 O26 129.7(6) . . ?
O5 Cs3 O26 66.0(5) 8_665 . ?
O8 Cs3 O26 149.6(5) 8_665 . ?
O18 Cs3 O7 108.6(3) 8_665 . ?
O20 Cs3 O7 51.0(3) . . ?
O9 Cs3 O7 101.8(3) . . ?
O22 Cs3 O7 88.7(3) . . ?
O24 Cs3 O7 47.6(3) . . ?
O5 Cs3 O7 118.0(3) 8_665 . ?
O8 Cs3 O7 72.1(3) 8_665 . ?
O26 Cs3 O7 138.3(5) . . ?
O18 Cs3 O4 52.3(3) 8_665 8_665 ?
O20 Cs3 O4 119.0(3) . 8_665 ?
O9 Cs3 O4 66.7(3) . 8_665 ?
O22 Cs3 O4 123.5(4) . 8_665 ?
O24 Cs3 O4 121.8(3) . 8_665 ?
O5 Cs3 O4 74.0(3) 8_665 8_665 ?
O8 Cs3 O4 76.2(3) 8_665 8_665 ?
O26 Cs3 O4 73.6(6) . 8_665 ?
O7 Cs3 O4 147.8(3) . 8_665 ?
O18 Cs3 O6 175.6(3) 8_665 . ?
O20 Cs3 O6 51.0(3) . . ?
O9 Cs3 O6 77.4(3) . . ?
O22 Cs3 O6 47.6(3) . . ?
O24 Cs3 O6 109.0(4) . . ?
O5 Cs3 O6 122.3(3) 8_665 . ?
O8 Cs3 O6 131.9(3) 8_665 . ?
O26 Cs3 O6 72.5(5) . . ?
O7 Cs3 O6 72.2(3) . . ?
O4 Cs3 O6 129.1(3) 8_665 . ?
O18 Cs3 V9 120.3(2) 8_665 . ?
O20 Cs3 V9 29.7(2) . . ?
O9 Cs3 V9 24.0(2) . . ?
O22 Cs3 V9 111.0(3) . . ?
O24 Cs3 V9 121.3(3) . . ?
O5 Cs3 V9 163.0(2) 8_665 . ?
O8 Cs3 V9 78.0(2) 8_665 . ?
O26 Cs3 V9 104.8(5) . . ?
O7 Cs3 V9 78.5(2) . . ?
O4 Cs3 V9 89.9(2) 8_665 . ?
O6 Cs3 V9 64.1(2) . . ?
O14 Cs4 O15 144.2(3) . 5_655 ?
O14 Cs4 O6 54.8(3) . . ?
O15 Cs4 O6 93.7(3) 5_655 . ?
O14 Cs4 O7 159.4(3) . 5_655 ?
O15 Cs4 O7 55.1(3) 5_655 5_655 ?
O6 Cs4 O7 145.5(3) . 5_655 ?
O14 Cs4 O27 91.6(8) . . ?
O15 Cs4 O27 123.2(8) 5_655 . ?
O6 Cs4 O27 126.4(9) . . ?
O7 Cs4 O27 72.1(8) 5_655 . ?
O14 Cs4 O2 52.2(3) . . ?
O15 Cs4 O2 149.1(3) 5_655 . ?
O6 Cs4 O2 106.7(3) . . ?
O7 Cs4 O2 107.8(3) 5_655 . ?
O27 Cs4 O2 61.6(8) . . ?
O14 Cs4 O25 80.9(4) . 7 ?
O15 Cs4 O25 115.7(5) 5_655 7 ?
O6 Cs4 O25 84.5(5) . 7 ?
O7 Cs4 O25 95.7(4) 5_655 7 ?
O27 Cs4 O25 46.4(10) . 7 ?
O2 Cs4 O25 89.7(5) . 7 ?
O14 Cs4 O22 83.0(3) . 5_655 ?
O15 Cs4 O22 94.4(3) 5_655 5_655 ?
O6 Cs4 O22 109.6(3) . 5_655 ?
O7 Cs4 O22 89.1(3) 5_655 5_655 ?
O27 Cs4 O22 105.0(9) . 5_655 ?
O2 Cs4 O22 57.3(3) . 5_655 ?
O25 Cs4 O22 146.3(5) 7 5_655 ?
O14 Cs4 O6 109.3(3) . 5_655 ?
O15 Cs4 O6 50.7(3) 5_655 5_655 ?
O6 Cs4 O6 93.8(3) . 5_655 ?
O7 Cs4 O6 77.9(3) 5_655 5_655 ?
O27 Cs4 O6 139.1(9) . 5_655 ?
O2 Cs4 O6 103.9(3) . 5_655 ?
O25 Cs4 O6 166.2(5) 7 5_655 ?
O22 Cs4 O6 46.8(3) 5_655 5_655 ?
O14 Cs4 O3 118.8(3) . 5_655 ?
O15 Cs4 O3 49.5(3) 5_655 5_655 ?
O6 Cs4 O3 69.1(3) . 5_655 ?
O7 Cs4 O3 78.4(3) 5_655 5_655 ?
O27 Cs4 O3 104.5(9) . 5_655 ?
O2 Cs4 O3 160.3(3) . 5_655 ?
O25 Cs4 O3 70.9(5) 7 5_655 ?
O22 Cs4 O3 142.4(3) 5_655 5_655 ?
O6 Cs4 O3 95.7(3) 5_655 5_655 ?
O14 Cs4 V6 30.5(2) . . ?
O15 Cs4 V6 114.8(2) 5_655 . ?
O6 Cs4 V6 25.5(2) . . ?
O7 Cs4 V6 169.9(2) 5_655 . ?
O27 Cs4 V6 116.8(8) . . ?
O2 Cs4 V6 81.5(2) . . ?
O25 Cs4 V6 88.1(4) 7 . ?
O22 Cs4 V6 92.9(2) 5_655 . ?
O6 Cs4 V6 96.3(2) 5_655 . ?
O3 Cs4 V6 94.2(2) 5_655 . ?
O14 Cs4 V7 172.4(2) . 5_655 ?
O15 Cs4 V7 30.2(2) 5_655 5_655 ?
O6 Cs4 V7 122.4(2) . 5_655 ?
O7 Cs4 V7 24.9(2) 5_655 5_655 ?
O27 Cs4 V7 95.2(7) . 5_655 ?
O2 Cs4 V7 129.1(2) . 5_655 ?
O25 Cs4 V7 106.2(4) 7 5_655 ?
O22 Cs4 V7 92.0(2) 5_655 5_655 ?
O6 Cs4 V7 63.2(2) 5_655 5_655 ?
O3 Cs4 V7 62.5(2) 5_655 5_655 ?
V6 Cs4 V7 145.00(7) . 5_655 ?
O24 Cs5 O2 92.6(4) 8_655 4_445 ?
O24 Cs5 O19 67.3(4) 8_655 . ?
O2 Cs5 O19 149.2(3) 4_445 . ?
O24 Cs5 O23 154.6(4) 8_655 7 ?
O2 Cs5 O23 63.0(3) 4_445 7 ?
O19 Cs5 O23 137.7(3) . 7 ?
O24 Cs5 O5 76.7(4) 8_655 . ?
O2 Cs5 O5 99.9(3) 4_445 . ?
O19 Cs5 O5 54.1(3) . . ?
O23 Cs5 O5 112.6(4) 7 . ?
O24 Cs5 O6 119.1(4) 8_655 . ?
O2 Cs5 O6 145.7(3) 4_445 . ?
O19 Cs5 O6 52.7(3) . . ?
O23 Cs5 O6 86.4(3) 7 . ?
O5 Cs5 O6 76.9(3) . . ?
O24 Cs5 O26 127.9(6) 8_655 . ?
O2 Cs5 O26 98.2(6) 4_445 . ?
O19 Cs5 O26 112.5(5) . . ?
O23 Cs5 O26 55.1(6) 7 . ?
O5 Cs5 O26 148.5(5) . . ?
O6 Cs5 O26 73.5(5) . . ?
O24 Cs5 O9 57.2(4) 8_655 . ?
O2 Cs5 O9 138.1(3) 4_445 . ?
O19 Cs5 O9 49.2(3) . . ?
O23 Cs5 O9 137.5(4) 7 . ?
O5 Cs5 O9 100.0(3) . . ?
O6 Cs5 O9 75.0(3) . . ?
O26 Cs5 O9 82.9(6) . . ?
O24 Cs5 O27 58.0(7) 8_655 4_445 ?
O2 Cs5 O27 57.9(7) 4_445 4_445 ?
O19 Cs5 O27 120.4(7) . 4_445 ?
O23 Cs5 O27 100.0(7) 7 4_445 ?
O5 Cs5 O27 125.7(7) . 4_445 ?
O6 Cs5 O27 149.6(7) . 4_445 ?
O26 Cs5 O27 85.8(8) . 4_445 ?
O9 Cs5 O27 80.6(7) . 4_445 ?
O24 Cs5 O25 116.3(5) 8_655 7 ?
O2 Cs5 O25 80.4(5) 4_445 7 ?
O19 Cs5 O25 87.8(4) . 7 ?
O23 Cs5 O25 68.9(5) 7 7 ?
O5 Cs5 O25 43.7(4) . 7 ?
O6 Cs5 O25 74.0(5) . 7 ?
O26 Cs5 O25 115.6(7) . 7 ?
O9 Cs5 O25 136.8(4) . 7 ?
O27 Cs5 O25 136.0(8) 4_445 7 ?
O24 Cs5 V5 70.7(3) 8_655 . ?
O2 Cs5 V5 123.2(2) 4_445 . ?
O19 Cs5 V5 29.6(2) . . ?
O23 Cs5 V5 127.5(3) 7 . ?
O5 Cs5 V5 24.5(2) . . ?
O6 Cs5 V5 63.0(2) . . ?
O26 Cs5 V5 135.4(5) . . ?
O9 Cs5 V5 76.9(2) . . ?
O27 Cs5 V5 128.4(7) 4_445 . ?
O25 Cs5 V5 62.4(4) 7 . ?
O24 Cs5 V6 95.3(3) 8_655 . ?
O2 Cs5 V6 159.3(2) 4_445 . ?
O19 Cs5 V6 28.4(2) . . ?
O23 Cs5 V6 110.0(3) 7 . ?
O5 Cs5 V6 63.6(2) . . ?
O6 Cs5 V6 24.3(2) . . ?
O26 Cs5 V6 91.9(5) . . ?
O9 Cs5 V6 60.9(2) . . ?
O27 Cs5 V6 141.4(7) 4_445 . ?
O25 Cs5 V6 78.9(4) 7 . ?
V5 Cs5 V6 43.51(6) . . ?
O26 Cs6 O13 111.1(6) 8_655 . ?
O26 Cs6 O27 94.1(11) 8_655 . ?
O13 Cs6 O27 99.9(8) . . ?
O26 Cs6 O26 116.6(6) 8_655 4_545 ?
O13 Cs6 O26 124.3(6) . 4_545 ?
O27 Cs6 O26 103.5(11) . 4_545 ?
O26 Cs6 O6CS 61.1(5) 8_655 5_645 ?
O13 Cs6 O6CS 152.2(3) . 5_645 ?
O27 Cs6 O6CS 107.1(8) . 5_645 ?
O26 Cs6 O6CS 55.5(5) 4_545 5_645 ?
O26 Cs6 Cs6 61.1(5) 8_655 5_645 ?
O13 Cs6 Cs6 152.2(3) . 5_645 ?
O27 Cs6 Cs6 107.1(8) . 5_645 ?
O26 Cs6 Cs6 55.5(5) 4_545 5_645 ?
O6CS Cs6 Cs6 0.0(2) 5_645 5_645 ?
O26 Cs6 O4 83.2(7) 8_655 . ?
O13 Cs6 O4 53.6(3) . . ?
O27 Cs6 O4 148.9(9) . . ?
O26 Cs6 O4 105.4(7) 4_545 . ?
O6CS Cs6 O4 98.6(2) 5_645 . ?
Cs6 Cs6 O4 98.6(2) 5_645 . ?
O26 Cs6 O2 141.8(6) 8_655 . ?
O13 Cs6 O2 51.7(3) . . ?
O27 Cs6 O2 62.0(9) . . ?
O26 Cs6 O2 98.7(5) 4_545 . ?
O6CS Cs6 O2 150.6(2) 5_645 . ?
Cs6 Cs6 O2 150.6(2) 5_645 . ?
O4 Cs6 O2 102.1(3) . . ?
O26 Cs6 O5 67.8(6) 8_655 . ?
O13 Cs6 O5 52.5(3) . . ?
O27 Cs6 O5 74.8(9) . . ?
O26 Cs6 O5 175.5(5) 4_545 . ?
O6CS Cs6 O5 129.0(2) 5_645 . ?
Cs6 Cs6 O5 129.0(2) 5_645 . ?
O4 Cs6 O5 75.5(3) . . ?
O2 Cs6 O5 76.8(3) . . ?
O26 Cs6 O23 159.1(7) 8_655 6_656 ?
O13 Cs6 O23 70.4(3) . 6_656 ?
O27 Cs6 O23 106.3(10) . 6_656 ?
O26 Cs6 O23 54.7(6) 4_545 6_656 ?
O6CS Cs6 O23 107.2(3) 5_645 6_656 ?
Cs6 Cs6 O23 107.2(3) 5_645 6_656 ?
O4 Cs6 O23 81.6(3) . 6_656 ?
O2 Cs6 O23 56.4(3) . 6_656 ?
O5 Cs6 O23 121.5(3) . 6_656 ?
O26 Cs6 V4 96.7(7) 8_655 . ?
O13 Cs6 V4 29.1(2) . . ?
O27 Cs6 V4 127.4(8) . . ?
O26 Cs6 V4 116.6(6) 4_545 . ?
O6CS Cs6 V4 123.1(2) 5_645 . ?
Cs6 Cs6 V4 123.1(2) 5_645 . ?
O4 Cs6 V4 24.5(2) . . ?
O2 Cs6 V4 78.9(2) . . ?
O5 Cs6 V4 62.5(2) . . ?
O23 Cs6 V4 74.7(3) 6_656 . ?
O26 Cs6 V5 88.0(6) 8_655 . ?
O13 Cs6 V5 28.2(2) . . ?
O27 Cs6 V5 85.9(8) . . ?
O26 Cs6 V5 152.4(6) 4_545 . ?
O6CS Cs6 V5 146.65(15) 5_645 . ?
Cs6 Cs6 V5 146.65(15) 5_645 . ?
O4 Cs6 V5 63.1(2) . . ?
O2 Cs6 V5 62.6(2) . . ?
O5 Cs6 V5 24.3(2) . . ?
O23 Cs6 V5 97.8(3) 6_656 . ?
V4 Cs6 V5 43.46(6) . . ?
O1 V1 O21 109.3(6) . 3_655 ?
O1 V1 O11 112.4(6) . . ?
O21 V1 O11 138.3(5) 3_655 . ?
O1 V1 O12 110.8(6) . . ?
O21 V1 O12 81.9(5) 3_655 . ?
O11 V1 O12 84.0(5) . . ?
O1 V1 O10 109.5(6) . . ?
O21 V1 O10 82.1(4) 3_655 . ?
O11 V1 O10 83.7(5) . . ?
O12 V1 O10 139.6(5) . . ?
O1 V1 V2 117.1(5) . . ?
O21 V1 V2 115.7(3) 3_655 . ?
O11 V1 V2 42.2(3) . . ?
O12 V1 V2 42.0(3) . . ?
O10 V1 V2 117.9(4) . . ?
O1 V1 V8 116.9(5) . 3_655 ?
O21 V1 V8 115.2(3) 3_655 3_655 ?
O11 V1 V8 42.0(3) . 3_655 ?
O12 V1 V8 117.5(3) . 3_655 ?
O10 V1 V8 41.8(3) . 3_655 ?
V2 V1 V8 80.25(11) . 3_655 ?
O1 V1 V9 114.3(5) . 3_655 ?
O21 V1 V9 40.8(3) 3_655 3_655 ?
O11 V1 V9 116.5(4) . 3_655 ?
O12 V1 V9 115.3(3) . 3_655 ?
O10 V1 V9 41.4(3) . 3_655 ?
V2 V1 V9 128.53(13) . 3_655 ?
V8 V1 V9 78.80(11) 3_655 3_655 ?
O1 V1 V3 114.5(5) . . ?
O21 V1 V3 40.8(3) 3_655 . ?
O11 V1 V3 117.1(3) . . ?
O12 V1 V3 41.3(3) . . ?
O10 V1 V3 115.8(3) . . ?
V2 V1 V3 79.44(10) . . ?
V8 V1 V3 128.57(12) 3_655 . ?
V9 V1 V3 78.10(10) 3_655 . ?
O1 V1 Cs2 53.5(4) . 3_655 ?
O21 V1 Cs2 56.4(3) 3_655 3_655 ?
O11 V1 Cs2 163.9(3) . 3_655 ?
O12 V1 Cs2 107.6(3) . 3_655 ?
O10 V1 Cs2 93.6(3) . 3_655 ?
V2 V1 Cs2 147.16(11) . 3_655 ?
V8 V1 Cs2 132.58(11) 3_655 3_655 ?
V9 V1 Cs2 69.27(8) 3_655 3_655 ?
V3 V1 Cs2 78.37(9) . 3_655 ?
O1 V1 Cs1 49.3(5) . 6_656 ?
O21 V1 Cs1 125.4(3) 3_655 6_656 ?
O11 V1 Cs1 83.4(3) . 6_656 ?
O12 V1 Cs1 148.3(3) . 6_656 ?
O10 V1 Cs1 67.3(3) . 6_656 ?
V2 V1 Cs1 118.34(10) . 6_656 ?
V8 V1 Cs1 68.59(8) 3_655 6_656 ?
V9 V1 Cs1 96.38(9) 3_655 6_656 ?
V3 V1 Cs1 159.15(11) . 6_656 ?
Cs2 V1 Cs1 80.88(6) 3_655 6_656 ?
O2 V2 O12 105.8(6) . . ?
O2 V2 O11 106.8(5) . . ?
O12 V2 O11 84.7(5) . . ?
O2 V2 O14 104.7(5) . . ?
O12 V2 O14 89.3(5) . . ?
O11 V2 O14 148.4(5) . . ?
O2 V2 O13 105.8(6) . . ?
O12 V2 O13 148.2(5) . . ?
O11 V2 O13 89.1(5) . . ?
O14 V2 O13 80.0(5) . . ?
O2 V2 V1 109.7(5) . . ?
O12 V2 V1 42.6(3) . . ?
O11 V2 V1 42.1(3) . . ?
O14 V2 V1 126.4(4) . . ?
O13 V2 V1 125.7(3) . . ?
O2 V2 V5 110.9(5) . . ?
O12 V2 V5 123.0(3) . . ?
O11 V2 V5 122.1(4) . . ?
O14 V2 V5 40.5(3) . . ?
O13 V2 V5 39.5(3) . . ?
V1 V2 V5 139.32(13) . . ?
O2 V2 Cs4 57.4(4) . . ?
O12 V2 Cs4 85.4(3) . . ?
O11 V2 Cs4 157.9(4) . . ?
O14 V2 Cs4 50.9(3) . . ?
O13 V2 Cs4 109.5(3) . . ?
V1 V2 Cs4 124.03(10) . . ?
V5 V2 Cs4 79.74(8) . . ?
O2 V2 Cs6 58.0(5) . . ?
O12 V2 Cs6 163.8(3) . . ?
O11 V2 Cs6 99.6(3) . . ?
O14 V2 Cs6 94.8(3) . . ?
O13 V2 Cs6 47.9(3) . . ?
V1 V2 Cs6 138.35(12) . . ?
V5 V2 Cs6 67.79(9) . . ?
Cs4 V2 Cs6 85.04(8) . . ?
O3 V3 O16 105.1(6) . . ?
O3 V3 O15 104.6(6) . . ?
O16 V3 O15 79.2(4) . . ?
O3 V3 O21 108.5(6) . 3_655 ?
O16 V3 O21 91.6(5) . 3_655 ?
O15 V3 O21 146.9(5) . 3_655 ?
O3 V3 O12 108.4(6) . . ?
O16 V3 O12 146.4(5) . . ?
O15 V3 O12 90.1(4) . . ?
O21 V3 O12 80.1(5) 3_655 . ?
O3 V3 V1 112.0(5) . . ?
O16 V3 V1 125.4(3) . . ?
O15 V3 V1 125.2(3) . . ?
O21 V3 V1 39.6(3) 3_655 . ?
O12 V3 V1 40.6(3) . . ?
O3 V3 V7 110.1(5) . . ?
O16 V3 V7 39.2(3) . . ?
O15 V3 V7 40.1(3) . . ?
O21 V3 V7 123.4(3) 3_655 . ?
O12 V3 V7 122.7(3) . . ?
V1 V3 V7 137.92(12) . . ?
O3 V3 Cs1 56.1(4) . 3_655 ?
O16 V3 Cs1 49.0(3) . 3_655 ?
O15 V3 Cs1 91.3(3) . 3_655 ?
O21 V3 Cs1 106.5(3) 3_655 3_655 ?
O12 V3 Cs1 164.2(3) . 3_655 ?
V1 V3 Cs1 142.98(10) . 3_655 ?
V7 V3 Cs1 66.05(7) . 3_655 ?
O3 V3 Cs4 57.5(5) . 5_655 ?
O16 V3 Cs4 88.2(3) . 5_655 ?
O15 V3 Cs4 47.3(3) . 5_655 ?
O21 V3 Cs4 165.3(3) 3_655 5_655 ?
O12 V3 Cs4 107.8(3) . 5_655 ?
V1 V3 Cs4 145.72(11) . 5_655 ?
V7 V3 Cs4 63.38(7) . 5_655 ?
Cs1 V3 Cs4 62.74(5) 3_655 5_655 ?
O3 V3 Cs2 65.7(5) . 3_655 ?
O16 V3 Cs2 105.1(3) . 3_655 ?
O15 V3 Cs2 170.1(3) . 3_655 ?
O21 V3 Cs2 42.9(3) 3_655 3_655 ?
O12 V3 Cs2 90.9(3) . 3_655 ?
V1 V3 Cs2 59.86(7) . 3_655 ?
V7 V3 Cs2 143.60(10) . 3_655 ?
Cs1 V3 Cs2 85.05(6) 3_655 3_655 ?
Cs4 V3 Cs2 123.21(7) 5_655 3_655 ?
O4 V4 O17 107.0(5) . 3_655 ?
O4 V4 O13 107.0(6) . . ?
O17 V4 O13 94.7(5) 3_655 . ?
O4 V4 O17 109.9(6) . . ?
O17 V4 O17 80.9(5) 3_655 . ?
O13 V4 O17 142.5(5) . . ?
O4 V4 O18 110.4(5) . . ?
O17 V4 O18 141.8(5) 3_655 . ?
O13 V4 O18 81.7(5) . . ?
O17 V4 O18 79.5(4) . . ?
O4 V4 V5 112.4(5) . . ?
O17 V4 V5 127.1(3) 3_655 . ?
O13 V4 V5 41.1(3) . . ?
O17 V4 V5 115.2(3) . . ?
O18 V4 V5 40.7(3) . . ?
O4 V4 V4 113.1(5) . 3_655 ?
O17 V4 V4 40.9(3) 3_655 3_655 ?
O13 V4 V4 126.5(3) . 3_655 ?
O17 V4 V4 40.1(3) . 3_655 ?
O18 V4 V4 113.9(4) . 3_655 ?
V5 V4 V4 133.96(8) . 3_655 ?
O4 V4 V8 117.6(4) . . ?
O17 V4 V8 113.8(3) 3_655 . ?
O13 V4 V8 114.2(3) . . ?
O17 V4 V8 40.1(3) . . ?
O18 V4 V8 39.5(3) . . ?
V5 V4 V8 76.93(10) . . ?
V4 V4 V8 76.44(12) 3_655 . ?
O4 V4 Cs6 56.6(5) . . ?
O17 V4 Cs6 107.4(3) 3_655 . ?
O13 V4 Cs6 50.4(3) . . ?
O17 V4 Cs6 165.4(3) . . ?
O18 V4 Cs6 99.4(3) . . ?
V5 V4 Cs6 69.87(9) . . ?
V4 V4 Cs6 146.09(14) 3_655 . ?
V8 V4 Cs6 137.46(11) . . ?
O4 V4 Cs2 58.7(4) . 6_656 ?
O17 V4 Cs2 48.9(3) 3_655 6_656 ?
O13 V4 Cs2 100.9(3) . 6_656 ?
O17 V4 Cs2 103.7(3) . 6_656 ?
O18 V4 Cs2 169.1(4) . 6_656 ?
V5 V4 Cs2 140.03(11) . 6_656 ?
V4 V4 Cs2 73.19(8) 3_655 6_656 ?
V8 V4 Cs2 142.99(11) . 6_656 ?
Cs6 V4 Cs2 74.80(7) . 6_656 ?
O4 V4 Cs3 62.8(4) . 8_655 ?
O17 V4 Cs3 166.5(3) 3_655 8_655 ?
O13 V4 Cs3 96.9(3) . 8_655 ?
O17 V4 Cs3 94.0(3) . 8_655 ?
O18 V4 Cs3 47.6(3) . 8_655 ?
V5 V4 Cs3 66.37(8) . 8_655 ?
V4 V4 Cs3 132.33(13) 3_655 8_655 ?
V8 V4 Cs3 67.35(8) . 8_655 ?
Cs6 V4 Cs3 75.26(7) . 8_655 ?
Cs2 V4 Cs3 121.54(8) 6_656 8_655 ?
O4 V4 Cs2 67.5(5) . 8_655 ?
O17 V4 Cs2 96.5(3) 3_655 8_655 ?
O13 V4 Cs2 168.6(3) . 8_655 ?
O17 V4 Cs2 42.6(3) . 8_655 ?
O18 V4 Cs2 90.8(3) . 8_655 ?
V5 V4 Cs2 130.32(10) . 8_655 ?
V4 V4 Cs2 64.50(8) 3_655 8_655 ?
V8 V4 Cs2 62.91(8) . 8_655 ?
Cs6 V4 Cs2 123.27(8) . 8_655 ?
Cs2 V4 Cs2 84.95(7) 6_656 8_655 ?
Cs3 V4 Cs2 71.71(5) 8_655 8_655 ?
O5 V5 O18 107.5(6) . . ?
O5 V5 O13 109.5(6) . . ?
O18 V5 O13 82.9(5) . . ?
O5 V5 O19 108.3(6) . . ?
O18 V5 O19 92.3(5) . . ?
O13 V5 O19 141.5(5) . . ?
O5 V5 O14 109.6(5) . . ?
O18 V5 O14 142.4(5) . . ?
O13 V5 O14 79.1(5) . . ?
O19 V5 O14 82.0(5) . . ?
O5 V5 V4 112.3(4) . . ?
O18 V5 V4 42.2(3) . . ?
O13 V5 V4 40.9(3) . . ?
O19 V5 V4 125.8(4) . . ?
O14 V5 V4 114.8(3) . . ?
O5 V5 V6 112.7(4) . . ?
O18 V5 V6 125.4(4) . . ?
O13 V5 V6 114.9(3) . . ?
O19 V5 V6 41.0(3) . . ?
O14 V5 V6 41.1(3) . . ?
V4 V5 V6 134.45(13) . . ?
O5 V5 V2 116.6(5) . . ?
O18 V5 V2 115.1(3) . . ?
O13 V5 V2 39.5(3) . . ?
O19 V5 V2 114.2(3) . . ?
O14 V5 V2 39.6(3) . . ?
V4 V5 V2 77.06(10) . . ?
V6 V5 V2 77.31(10) . . ?
O5 V5 Cs5 55.1(4) . . ?
O18 V5 Cs5 107.9(3) . . ?
O13 V5 Cs5 162.8(4) . . ?
O19 V5 Cs5 53.3(3) . . ?
O14 V5 Cs5 98.3(3) . . ?
V4 V5 Cs5 146.78(11) . . ?
V6 V5 Cs5 70.21(8) . . ?
V2 V5 Cs5 135.87(11) . . ?
O5 V5 Cs3 57.2(4) . 8_655 ?
O18 V5 Cs3 50.3(3) . 8_655 ?
O13 V5 Cs3 100.4(3) . 8_655 ?
O19 V5 Cs3 105.6(3) . 8_655 ?
O14 V5 Cs3 166.1(3) . 8_655 ?
V4 V5 Cs3 70.52(8) . 8_655 ?
V6 V5 Cs3 144.13(11) . 8_655 ?
V2 V5 Cs3 138.55(11) . 8_655 ?
Cs5 V5 Cs3 78.05(6) . 8_655 ?
O5 V5 Cs6 61.4(4) . . ?
O18 V5 Cs6 97.7(3) . . ?
O13 V5 Cs6 48.2(3) . . ?
O19 V5 Cs6 167.4(4) . . ?
O14 V5 Cs6 94.5(3) . . ?
V4 V5 Cs6 66.68(9) . . ?
V6 V5 Cs6 133.46(11) . . ?
V2 V5 Cs6 68.16(9) . . ?
Cs5 V5 Cs6 115.84(9) . . ?
Cs3 V5 Cs6 75.57(7) 8_655 . ?
O5 V5 Cs4 74.7(4) . . ?
O18 V5 Cs4 173.7(3) . . ?
O13 V5 Cs4 90.8(3) . . ?
O19 V5 Cs4 92.6(3) . . ?
O14 V5 Cs4 35.0(3) . . ?
V4 V5 Cs4 131.55(10) . . ?
V6 V5 Cs4 57.38(7) . . ?
V2 V5 Cs4 59.08(7) . . ?
Cs5 V5 Cs4 78.21(6) . . ?
Cs3 V5 Cs4 131.71(7) 8_655 . ?
Cs6 V5 Cs4 78.01(7) . . ?
O6 V6 O15 107.2(6) . . ?
O6 V6 O14 106.6(6) . . ?
O15 V6 O14 93.2(5) . . ?
O6 V6 O19 110.0(6) . . ?
O15 V6 O19 142.2(5) . . ?
O14 V6 O19 82.7(5) . . ?
O6 V6 O20 110.2(6) . . ?
O15 V6 O20 81.7(4) . . ?
O14 V6 O20 142.7(5) . . ?
O19 V6 O20 79.4(5) . . ?
O6 V6 V5 111.9(5) . . ?
O15 V6 V5 126.7(3) . . ?
O14 V6 V5 42.0(3) . . ?
O19 V6 V5 40.9(3) . . ?
O20 V6 V5 115.3(4) . . ?
O6 V6 V7 113.8(5) . . ?
O15 V6 V7 41.4(3) . . ?
O14 V6 V7 125.6(4) . . ?
O19 V6 V7 113.9(4) . . ?
O20 V6 V7 40.3(3) . . ?
V5 V6 V7 133.83(13) . . ?
O6 V6 V9 117.1(5) . . ?
O15 V6 V9 114.7(3) . . ?
O14 V6 V9 115.1(3) . . ?
O19 V6 V9 39.4(3) . . ?
O20 V6 V9 40.1(3) . . ?
V5 V6 V9 77.13(10) . . ?
V7 V6 V9 76.66(10) . . ?
O6 V6 Cs4 56.6(5) . . ?
O15 V6 Cs4 90.9(3) . . ?
O14 V6 Cs4 53.4(3) . . ?
O19 V6 Cs4 115.3(4) . . ?
O20 V6 Cs4 162.2(4) . . ?
V5 V6 Cs4 82.16(9) . . ?
V7 V6 Cs4 129.77(10) . . ?
V9 V6 Cs4 153.56(11) . . ?
O6 V6 Cs5 59.5(5) . . ?
O15 V6 Cs5 165.9(3) . . ?
O14 V6 Cs5 95.5(3) . . ?
O19 V6 Cs5 50.5(3) . . ?
O20 V6 Cs5 97.9(3) . . ?
V5 V6 Cs5 66.28(8) . . ?
V7 V6 Cs5 135.99(10) . . ?
V9 V6 Cs5 71.33(8) . . ?
Cs4 V6 Cs5 85.42(6) . . ?
O6 V6 Cs3 63.8(5) . . ?
O15 V6 Cs3 99.5(3) . . ?
O14 V6 Cs3 166.0(3) . . ?
O19 V6 Cs3 90.9(3) . . ?
O20 V6 Cs3 46.6(3) . . ?
V5 V6 Cs3 129.68(10) . . ?
V7 V6 Cs3 68.42(8) . . ?
V9 V6 Cs3 64.85(8) . . ?
Cs4 V6 Cs3 119.84(7) . . ?
Cs5 V6 Cs3 70.96(6) . . ?
O6 V6 Cs4 59.3(5) . 5_655 ?
O15 V6 Cs4 48.6(3) . 5_655 ?
O14 V6 Cs4 112.5(3) . 5_655 ?
O19 V6 Cs4 162.8(3) . 5_655 ?
O20 V6 Cs4 91.7(4) . 5_655 ?
V5 V6 Cs4 152.56(11) . 5_655 ?
V7 V6 Cs4 64.53(8) . 5_655 ?
V9 V6 Cs4 130.31(10) . 5_655 ?
Cs4 V6 Cs4 71.47(6) . 5_655 ?
Cs5 V6 Cs4 117.52(7) . 5_655 ?
Cs3 V6 Cs4 72.50(6) . 5_655 ?
O7 V7 O20 107.8(5) . . ?
O7 V7 O16 109.6(5) . . ?
O20 V7 O16 141.8(5) . . ?
O7 V7 O16 107.6(5) . 3_655 ?
O20 V7 O16 94.0(5) . 3_655 ?
O16 V7 O16 81.8(5) . 3_655 ?
O7 V7 O15 109.1(5) . . ?
O20 V7 O15 81.9(5) . . ?
O16 V7 O15 79.1(5) . . ?
O16 V7 O15 142.5(5) 3_655 . ?
O7 V7 V7 111.7(4) . 3_655 ?
O20 V7 V7 126.8(4) . 3_655 ?
O16 V7 V7 41.0(3) . 3_655 ?
O16 V7 V7 41.0(3) 3_655 3_655 ?
O15 V7 V7 115.4(3) . 3_655 ?
O7 V7 V6 113.5(4) . . ?
O20 V7 V6 41.1(3) . . ?
O16 V7 V6 113.9(3) . . ?
O16 V7 V6 126.0(3) 3_655 . ?
O15 V7 V6 40.8(3) . . ?
V7 V7 V6 134.22(8) 3_655 . ?
O7 V7 V3 116.1(4) . . ?
O20 V7 V3 114.6(4) . . ?
O16 V7 V3 39.2(3) . . ?
O16 V7 V3 114.3(3) 3_655 . ?
O15 V7 V3 39.9(3) . . ?
V7 V7 V3 77.28(11) 3_655 . ?
V6 V7 V3 76.93(10) . . ?
O7 V7 Cs1 58.5(4) . 3_655 ?
O20 V7 Cs1 163.5(3) . 3_655 ?
O16 V7 Cs1 51.2(3) . 3_655 ?
O16 V7 Cs1 99.0(3) 3_655 3_655 ?
O15 V7 Cs1 93.7(3) . 3_655 ?
V7 V7 Cs1 69.37(7) 3_655 3_655 ?
V6 V7 Cs1 131.97(10) . 3_655 ?
V3 V7 Cs1 68.92(8) . 3_655 ?
O7 V7 Cs4 54.7(4) . 5_655 ?
O20 V7 Cs4 99.0(4) . 5_655 ?
O16 V7 Cs4 96.4(3) . 5_655 ?
O16 V7 Cs4 160.7(3) 3_655 5_655 ?
O15 V7 Cs4 54.4(3) . 5_655 ?
V7 V7 Cs4 132.69(12) 3_655 5_655 ?
V6 V7 Cs4 72.43(8) . 5_655 ?
V3 V7 Cs4 72.94(8) . 5_655 ?
Cs1 V7 Cs4 65.99(5) 3_655 5_655 ?
O7 V7 Cs1 58.3(4) . . ?
O20 V7 Cs1 109.1(4) . . ?
O16 V7 Cs1 96.7(3) . . ?
O16 V7 Cs1 49.3(3) 3_655 . ?
O15 V7 Cs1 164.9(3) . . ?
V7 V7 Cs1 66.81(7) 3_655 . ?
V6 V7 Cs1 148.57(10) . . ?
V3 V7 Cs1 134.51(10) . . ?
Cs1 V7 Cs1 72.78(6) 3_655 . ?
Cs4 V7 Cs1 112.33(7) 5_655 . ?
O7 V7 Cs3 60.9(4) . . ?
O20 V7 Cs3 47.1(3) . . ?
O16 V7 Cs3 169.7(3) . . ?
O16 V7 Cs3 104.3(3) 3_655 . ?
O15 V7 Cs3 99.9(3) . . ?
V7 V7 Cs3 143.64(13) 3_655 . ?
V6 V7 Cs3 69.42(8) . . ?
V3 V7 Cs3 139.00(10) . . ?
Cs1 V7 Cs3 119.01(7) 3_655 . ?
Cs4 V7 Cs3 75.07(6) 5_655 . ?
Cs1 V7 Cs3 81.61(6) . . ?
O8 V8 O18 104.1(6) . . ?
O8 V8 O10 106.4(5) . 3_655 ?
O18 V8 O10 90.2(5) . 3_655 ?
O8 V8 O11 106.9(5) . 3_655 ?
O18 V8 O11 149.0(5) . 3_655 ?
O10 V8 O11 83.8(5) 3_655 3_655 ?
O8 V8 O17 103.6(5) . . ?
O18 V8 O17 80.2(4) . . ?
O10 V8 O17 149.9(5) 3_655 . ?
O11 V8 O17 89.9(4) 3_655 . ?
O8 V8 V1 110.8(4) . 3_655 ?
O18 V8 V1 126.6(3) . 3_655 ?
O10 V8 V1 42.2(3) 3_655 3_655 ?
O11 V8 V1 41.7(3) 3_655 3_655 ?
O17 V8 V1 126.3(3) . 3_655 ?
O8 V8 V4 109.1(4) . . ?
O18 V8 V4 40.5(3) . . ?
O10 V8 V4 124.4(4) 3_655 . ?
O11 V8 V4 123.0(3) 3_655 . ?
O17 V8 V4 39.7(3) . . ?
V1 V8 V4 140.00(12) 3_655 . ?
O8 V8 Cs2 53.7(4) . 8_655 ?
O18 V8 Cs2 100.9(3) . 8_655 ?
O10 V8 Cs2 159.0(3) 3_655 8_655 ?
O11 V8 Cs2 95.1(3) 3_655 8_655 ?
O17 V8 Cs2 50.8(3) . 8_655 ?
V1 V8 Cs2 132.31(11) 3_655 8_655 ?
V4 V8 Cs2 73.59(8) . 8_655 ?
O8 V8 Cs3 55.8(4) . 8_655 ?
O18 V8 Cs3 48.4(3) . 8_655 ?
O10 V8 Cs3 99.8(3) 3_655 8_655 ?
O11 V8 Cs3 162.6(3) 3_655 8_655 ?
O17 V8 Cs3 94.9(3) . 8_655 ?
V1 V8 Cs3 138.48(11) 3_655 8_655 ?
V4 V8 Cs3 68.79(8) . 8_655 ?
Cs2 V8 Cs3 75.35(6) 8_655 8_655 ?
O8 V8 Cs1 43.2(4) . 8_655 ?
O18 V8 Cs1 121.9(3) . 8_655 ?
O10 V8 Cs1 67.9(3) 3_655 8_655 ?
O11 V8 Cs1 83.8(3) 3_655 8_655 ?
O17 V8 Cs1 140.8(3) . 8_655 ?
V1 V8 Cs1 69.30(8) 3_655 8_655 ?
V4 V8 Cs1 149.43(11) . 8_655 ?
Cs2 V8 Cs1 91.15(6) 8_655 8_655 ?
Cs3 V8 Cs1 81.91(6) 8_655 8_655 ?
O9 V9 O19 105.7(6) . . ?
O9 V9 O21 107.1(5) . . ?
O19 V9 O21 147.2(5) . . ?
O9 V9 O10 106.1(5) . 3_655 ?
O19 V9 O10 90.3(5) . 3_655 ?
O21 V9 O10 80.8(5) . 3_655 ?
O9 V9 O20 104.4(5) . . ?
O19 V9 O20 79.4(5) . . ?
O21 V9 O20 92.4(5) . . ?
O10 V9 O20 149.4(5) 3_655 . ?
O9 V9 V1 110.2(5) . 3_655 ?
O19 V9 V1 125.3(3) . 3_655 ?
O21 V9 V1 39.9(3) . 3_655 ?
O10 V9 V1 41.0(3) 3_655 3_655 ?
O20 V9 V1 127.0(3) . 3_655 ?
O9 V9 V6 110.4(4) . . ?
O19 V9 V6 39.5(3) . . ?
O21 V9 V6 124.7(3) . . ?
O10 V9 V6 123.7(4) 3_655 . ?
O20 V9 V6 39.9(3) . . ?
V1 V9 V6 139.42(12) 3_655 . ?
O9 V9 Cs3 53.1(4) . . ?
O19 V9 Cs3 96.5(3) . . ?
O21 V9 Cs3 103.0(3) . . ?
O10 V9 Cs3 159.2(3) 3_655 . ?
O20 V9 Cs3 51.4(3) . . ?
V1 V9 Cs3 138.16(11) 3_655 . ?
V6 V9 Cs3 71.24(8) . . ?
O9 V9 Cs2 53.2(4) . . ?
O19 V9 Cs2 158.1(3) . . ?
O21 V9 Cs2 54.3(3) . . ?
O10 V9 Cs2 90.8(4) 3_655 . ?
O20 V9 Cs2 109.4(3) . . ?
V1 V9 Cs2 66.24(8) 3_655 . ?
V6 V9 Cs2 145.45(11) . . ?
Cs3 V9 Cs2 75.65(6) . . ?
O9 V9 Cs5 59.6(4) . . ?
O19 V9 Cs5 46.1(3) . . ?
O21 V9 Cs5 166.6(3) . . ?
O10 V9 Cs5 100.5(3) 3_655 . ?
O20 V9 Cs5 92.9(3) . . ?
V1 V9 Cs5 139.15(11) 3_655 . ?
V6 V9 Cs5 65.67(8) . . ?
Cs3 V9 Cs5 71.11(6) . . ?
Cs2 V9 Cs5 112.30(7) . . ?
V1 O1 Cs2 101.5(5) . 3_655 ?
V1 O1 Cs1 107.7(6) . 6_656 ?
Cs2 O1 Cs1 106.9(4) 3_655 6_656 ?
V2 O2 Cs5 150.9(6) . 4_545 ?
V2 O2 Cs4 98.4(5) . . ?
Cs5 O2 Cs4 110.6(3) 4_545 . ?
V2 O2 Cs6 98.3(5) . . ?
Cs5 O2 Cs6 77.7(3) 4_545 . ?
Cs4 O2 Cs6 104.6(3) . . ?
V3 O3 Cs1 100.1(5) . 3_655 ?
V3 O3 Cs4 99.8(5) . 5_655 ?
Cs1 O3 Cs4 75.6(3) 3_655 5_655 ?
V4 O4 Cs6 99.0(5) . . ?
V4 O4 Cs2 96.9(5) . 6_656 ?
Cs6 O4 Cs2 90.8(3) . 6_656 ?
V4 O4 Cs3 93.3(5) . 8_655 ?
Cs6 O4 Cs3 89.3(3) . 8_655 ?
Cs2 O4 Cs3 169.7(4) 6_656 8_655 ?
V5 O5 Cs5 100.4(5) . . ?
V5 O5 Cs3 98.2(5) . 8_655 ?
Cs5 O5 Cs3 96.9(3) . 8_655 ?
V5 O5 Cs6 94.3(5) . . ?
Cs5 O5 Cs6 162.6(4) . . ?
Cs3 O5 Cs6 90.2(3) 8_655 . ?
V6 O6 Cs4 97.9(5) . . ?
V6 O6 Cs5 96.2(5) . . ?
Cs4 O6 Cs5 105.0(4) . . ?
V6 O6 Cs4 97.1(5) . 5_655 ?
Cs4 O6 Cs4 86.2(3) . 5_655 ?
Cs5 O6 Cs4 161.3(4) . 5_655 ?
V6 O6 Cs3 92.4(5) . . ?
Cs4 O6 Cs3 166.7(4) . . ?
Cs5 O6 Cs3 82.2(3) . . ?
Cs4 O6 Cs3 84.2(3) 5_655 . ?
V7 O7 Cs4 100.3(5) . 5_655 ?
V7 O7 Cs1 96.2(5) . 3_655 ?
Cs4 O7 Cs1 80.4(3) 5_655 3_655 ?
V7 O7 Cs1 97.0(5) . . ?
Cs4 O7 Cs1 159.9(4) 5_655 . ?
Cs1 O7 Cs1 87.6(3) 3_655 . ?
V7 O7 Cs3 95.1(5) . . ?
Cs4 O7 Cs3 90.9(3) 5_655 . ?
Cs1 O7 Cs3 166.8(4) 3_655 . ?
Cs1 O7 Cs3 97.8(3) . . ?
V8 O8 Cs1 115.0(5) . 8_655 ?
V8 O8 Cs2 101.9(5) . 8_655 ?
Cs1 O8 Cs2 129.5(4) 8_655 8_655 ?
V8 O8 Cs3 100.5(5) . 8_655 ?
Cs1 O8 Cs3 110.2(4) 8_655 8_655 ?
Cs2 O8 Cs3 94.5(3) 8_655 8_655 ?
V9 O9 Cs3 102.8(5) . . ?
V9 O9 Cs2 102.9(5) . . ?
Cs3 O9 Cs2 96.7(3) . . ?
V9 O9 Cs5 97.5(5) . . ?
Cs3 O9 Cs5 86.7(3) . . ?
Cs2 O9 Cs5 158.0(4) . . ?
V8 O10 V1 96.1(5) 3_655 . ?
V8 O10 V9 143.5(6) 3_655 3_655 ?
V1 O10 V9 97.7(5) . 3_655 ?
V8 O10 Cs1 83.5(3) 3_655 6_656 ?
V1 O10 Cs1 83.9(4) . 6_656 ?
V9 O10 Cs1 131.4(5) 3_655 6_656 ?
V1 O11 V2 95.7(5) . . ?
V1 O11 V8 96.2(5) . 3_655 ?
V2 O11 V8 145.8(6) . 3_655 ?
V2 O12 V1 95.4(5) . . ?
V2 O12 V3 145.6(6) . . ?
V1 O12 V3 98.1(5) . . ?
V4 O13 V5 98.0(5) . . ?
V4 O13 V2 144.3(6) . . ?
V5 O13 V2 101.0(5) . . ?
V4 O13 Cs6 100.4(4) . . ?
V5 O13 Cs6 103.6(4) . . ?
V2 O13 Cs6 104.0(4) . . ?
V2 O14 V6 145.1(6) . . ?
V2 O14 V5 99.9(5) . . ?
V6 O14 V5 96.9(5) . . ?
V2 O14 Cs4 99.8(4) . . ?
V6 O14 Cs4 96.1(4) . . ?
V5 O14 Cs4 123.5(5) . . ?
V6 O15 V7 97.7(5) . . ?
V6 O15 V3 143.3(6) . . ?
V7 O15 V3 100.1(5) . . ?
V6 O15 Cs4 104.2(4) . 5_655 ?
V7 O15 Cs4 95.4(4) . 5_655 ?
V3 O15 Cs4 105.8(4) . 5_655 ?
V7 O16 V7 98.0(5) . 3_655 ?
V7 O16 V3 101.6(5) . . ?
V7 O16 V3 145.5(6) 3_655 . ?
V7 O16 Cs1 99.3(4) . 3_655 ?
V7 O16 Cs1 102.0(4) 3_655 3_655 ?
V3 O16 Cs1 102.4(4) . 3_655 ?
V4 O17 V4 99.1(5) 3_655 . ?
V4 O17 V8 142.6(6) 3_655 . ?
V4 O17 V8 100.2(5) . . ?
V4 O17 Cs2 102.8(4) 3_655 8_655 ?
V4 O17 Cs2 111.8(4) . 8_655 ?
V8 O17 Cs2 99.2(4) . 8_655 ?
V5 O18 V8 145.6(6) . . ?
V5 O18 V4 97.1(5) . . ?
V8 O18 V4 100.0(5) . . ?
V5 O18 Cs3 101.0(4) . 8_655 ?
V8 O18 Cs3 103.5(4) . 8_655 ?
V4 O18 Cs3 104.0(4) . 8_655 ?
V9 O19 V5 144.9(6) . . ?
V9 O19 V6 101.1(5) . . ?
V5 O19 V6 98.0(5) . . ?
V9 O19 Cs5 107.5(4) . . ?
V5 O19 Cs5 97.1(4) . . ?
V6 O19 Cs5 101.1(4) . . ?
V7 O20 V6 98.6(5) . . ?
V7 O20 V9 143.3(6) . . ?
V6 O20 V9 100.0(5) . . ?
V7 O20 Cs3 105.9(5) . . ?
V6 O20 Cs3 106.1(4) . . ?
V9 O20 Cs3 98.9(4) . . ?
V1 O21 V9 99.3(5) 3_655 . ?
V1 O21 V3 99.6(5) 3_655 3_655 ?
V9 O21 V3 144.2(6) . 3_655 ?
V1 O21 Cs2 93.8(4) 3_655 . ?
V9 O21 Cs2 96.2(4) . . ?
V3 O21 Cs2 112.5(4) 3_655 . ?
Cs3 O22 Cs4 91.3(3) . 5_655 ?
Cs5 O23 Cs2 155.4(6) 7_556 . ?
Cs5 O23 Cs6 74.7(3) 7_556 6_566 ?
Cs2 O23 Cs6 89.0(4) . 6_566 ?
Cs5 O24 Cs3 100.3(5) 8_665 . ?
Cs5 O24 Cs1 161.5(6) 8_665 . ?
Cs3 O24 Cs1 96.1(4) . . ?
Cs1 O25 Cs4 80.2(6) . 7_556 ?
Cs1 O25 Cs5 121.9(8) . 7_556 ?
Cs4 O25 Cs5 96.5(6) 7_556 7_556 ?
Cs6 O26 Cs6 63.4(6) 8_665 4_445 ?
Cs6 O26 Cs3 97.8(9) 8_665 . ?
Cs6 O26 Cs3 134.2(11) 4_445 . ?
Cs6 O26 Cs5 124.6(9) 8_665 . ?
Cs6 O26 Cs5 75.2(6) 4_445 . ?
Cs3 O26 Cs5 85.4(7) . . ?
Cs6 O27 Cs4 112.1(13) . . ?
Cs6 O27 Cs1 147.6(16) . 7 ?
Cs4 O27 Cs1 73.7(9) . 7 ?
Cs6 O27 Cs5 72.3(9) . 4_545 ?
Cs4 O27 Cs5 96.6(12) . 4_545 ?
Cs1 O27 Cs5 140.0(13) 7 4_545 ?
Cs2 O28A Cs2 93.6(7) . 3 ?
O28B O28B Cs1 82.2(54) 3_655 . ?
O28B O28B Cs1 79.4(53) 3_655 3_655 ?
Cs1 O28B Cs1 92.6(12) . 3_655 ?

loop_
_geom_bond_atom_site_label_1
_geom_bond_atom_site_label_2
_geom_bond_distance
_geom_bond_site_symmetry_2
_geom_bond_publ_flag
Cs1 O8 3.010(12) 8_665 ?
Cs1 O16 3.045(11) 3_655 ?
Cs1 O28B 3.18(6) . ?
Cs1 O1 3.181(13) 6_566 ?
Cs1 O28B 3.21(6) 3_655 ?
Cs1 O25 3.23(2) . ?
Cs1 O7 3.309(12) 3_655 ?
Cs1 O3 3.321(13) 3_655 ?
Cs1 O7 3.367(12) . ?
Cs1 O10 3.711(11) 6_566 ?
Cs1 O24 3.72(2) . ?
Cs1 O27 3.70(5) 7_556 ?
Cs2 O17 3.027(10) 8_665 ?
Cs2 O1 3.138(13) 3_655 ?
Cs2 O8 3.176(12) 8_665 ?
Cs2 O21 3.190(10) . ?
Cs2 O9 3.207(12) . ?
Cs2 O23 3.21(2) . ?
Cs2 O4 3.372(12) 6_566 ?
Cs2 O28A 3.74(3) . ?
Cs2 O28A 3.74(3) 3 ?
Cs2 V1 3.823(3) 3_655 ?
Cs2 V8 3.856(3) 8_665 ?
Cs2 V9 3.907(3) . ?
Cs3 O18 3.054(11) 8_665 ?
Cs3 O20 3.083(10) . ?
Cs3 O9 3.196(12) . ?
Cs3 O22 3.214(13) . ?
Cs3 O24 3.29(2) . ?
Cs3 O5 3.312(12) 8_665 ?
Cs3 O8 3.341(12) 8_665 ?
Cs3 O26 3.39(3) . ?
Cs3 O7 3.550(12) . ?
Cs3 O4 3.576(12) 8_665 ?
Cs3 O6 3.660(13) . ?
Cs3 V9 3.896(3) . ?
Cs4 O14 3.060(11) . ?
Cs4 O15 3.157(11) 5_655 ?
Cs4 O6 3.192(13) . ?
Cs4 O7 3.208(12) 5_655 ?
Cs4 O27 3.29(4) . ?
Cs4 O2 3.308(11) . ?
Cs4 O25 3.29(3) 7 ?
Cs4 O22 3.53(2) 5_655 ?
Cs4 O6 3.536(13) 5_655 ?
Cs4 O3 3.539(13) 5_655 ?
Cs4 V6 3.789(3) . ?
Cs4 V7 3.866(3) 5_655 ?
Cs5 O24 3.10(2) 8_655 ?
Cs5 O2 3.105(11) 4_445 ?
Cs5 O19 3.135(11) . ?
Cs5 O23 3.19(2) 7 ?
Cs5 O5 3.235(12) . ?
Cs5 O6 3.458(13) . ?
Cs5 O26 3.51(3) . ?
Cs5 O9 3.608(12) . ?
Cs5 O27 3.77(5) 4_445 ?
Cs5 O25 3.77(3) 7 ?
Cs5 V5 3.881(3) . ?
Cs5 V6 3.989(3) . ?
Cs6 O26 3.00(3) 8_655 ?
Cs6 O13 3.043(11) . ?
Cs6 O27 3.12(4) . ?
Cs6 O26 3.19(3) 4_545 ?
Cs6 O6CS 3.257(6) 5_645 ?
Cs6 Cs6 3.257(6) 5_645 ?
Cs6 O4 3.281(13) . ?
Cs6 O2 3.413(13) . ?
Cs6 O5 3.495(13) . ?
Cs6 O23 3.55(2) 6_656 ?
Cs6 V4 3.883(4) . ?
Cs6 V5 3.970(4) . ?
O6CS Cs6 3.257(6) 5_645 ?
V1 O1 1.645(12) . ?
V1 O21 1.904(11) 3_655 ?
V1 O11 1.919(11) . ?
V1 O12 1.937(11) . ?
V1 O10 1.936(12) . ?
V1 V2 2.847(4) . ?
V1 V8 2.867(4) 3_655 ?
V1 V9 2.927(4) 3_655 ?
V1 V3 2.945(4) . ?
V1 Cs2 3.823(3) 3_655 ?
V1 Cs1 4.000(3) 6_656 ?
V2 O2 1.613(11) . ?
V2 O12 1.913(11) . ?
V2 O11 1.921(11) . ?
V2 O14 1.929(11) . ?
V2 O13 1.932(11) . ?
V2 V5 2.981(4) . ?
V3 O3 1.616(12) . ?
V3 O16 1.928(11) . ?
V3 O15 1.945(11) . ?
V3 O21 1.951(11) 3_655 ?
V3 O12 1.962(11) . ?
V3 V7 2.987(4) . ?
V3 Cs1 3.939(3) 3_655 ?
V3 Cs4 4.134(3) 5_655 ?
V3 Cs2 4.330(3) 3_655 ?
V4 O4 1.628(12) . ?
V4 O17 1.904(11) 3_655 ?
V4 O13 1.923(11) . ?
V4 O17 1.935(10) . ?
V4 O18 1.968(11) . ?
V4 V5 2.908(4) . ?
V4 V4 2.921(6) 3_655 ?
V4 V8 2.982(4) . ?
V4 Cs2 3.917(3) 6_656 ?
V4 Cs3 4.012(3) 8_655 ?
V4 Cs2 4.154(3) 8_655 ?
V5 O5 1.639(11) . ?
V5 O18 1.912(11) . ?
V5 O13 1.932(11) . ?
V5 O19 1.931(11) . ?
V5 O14 1.965(11) . ?
V5 V6 2.918(4) . ?
V5 Cs3 3.899(3) 8_655 ?
V6 O6 1.648(12) . ?
V6 O15 1.928(11) . ?
V6 O14 1.934(12) . ?
V6 O19 1.935(11) . ?
V6 O20 1.945(12) . ?
V6 V7 2.922(4) . ?
V6 V9 2.985(4) . ?
V6 Cs4 4.082(3) 5_655 ?
V7 O7 1.656(11) . ?
V7 O20 1.910(11) . ?
V7 O16 1.925(11) . ?
V7 O16 1.926(12) 3_655 ?
V7 O15 1.952(10) . ?
V7 V7 2.906(5) 3_655 ?
V7 Cs1 3.858(3) 3_655 ?
V7 Cs4 3.866(3) 5_655 ?
V8 O8 1.625(12) . ?
V8 O18 1.924(11) . ?
V8 O10 1.920(11) 3_655 ?
V8 O11 1.931(11) 3_655 ?
V8 O17 1.952(11) . ?
V8 V1 2.867(4) 3_655 ?
V8 Cs2 3.856(3) 8_655 ?
V8 Cs3 3.972(3) 8_655 ?
V8 Cs1 3.981(3) 8_655 ?
V9 O9 1.628(11) . ?
V9 O19 1.930(11) . ?
V9 O21 1.937(11) . ?
V9 O10 1.952(11) 3_655 ?
V9 O20 1.951(12) . ?
V9 V1 2.927(4) 3_655 ?
O1 Cs2 3.138(13) 3_655 ?
O1 Cs1 3.181(13) 6_656 ?
O2 Cs5 3.105(11) 4_545 ?
O3 Cs1 3.321(13) 3_655 ?
O3 Cs4 3.539(13) 5_655 ?
O4 Cs2 3.372(12) 6_656 ?
O4 Cs3 3.576(12) 8_655 ?
O5 Cs3 3.312(12) 8_655 ?
O6 Cs4 3.536(13) 5_655 ?
O7 Cs4 3.208(12) 5_655 ?
O7 Cs1 3.309(12) 3_655 ?
O8 Cs1 3.010(12) 8_655 ?
O8 Cs2 3.176(11) 8_655 ?
O8 Cs3 3.341(12) 8_655 ?
O10 V8 1.920(11) 3_655 ?
O10 V9 1.952(11) 3_655 ?
O10 Cs1 3.711(11) 6_656 ?
O11 V8 1.931(11) 3_655 ?
O15 Cs4 3.157(11) 5_655 ?
O16 V7 1.926(12) 3_655 ?
O16 Cs1 3.045(11) 3_655 ?
O17 V4 1.904(11) 3_655 ?
O17 Cs2 3.027(10) 8_655 ?
O18 Cs3 3.054(11) 8_655 ?
O21 V1 1.904(11) 3_655 ?
O21 V3 1.951(11) 3_655 ?
O22 Cs4 3.53(2) 5_655 ?
O23 Cs5 3.19(2) 7_556 ?
O23 Cs6 3.55(2) 6_566 ?
O24 Cs5 3.10(2) 8_665 ?
O25 Cs4 3.29(3) 7_556 ?
O25 Cs5 3.77(3) 7_556 ?
O26 Cs6 3.00(3) 8_665 ?
O26 Cs6 3.19(3) 4_445 ?
O27 Cs1 3.70(5) 7 ?
O27 Cs5 3.77(5) 4_545 ?
O28A Cs2 3.74(3) 3 ?
O28B O28B 1.02(10) 3_655 ?
O28B Cs1 3.21(6) 3_655 ?
